data_2020030
loop_
_publ_author_name
'Cenzual, K.'
'Parthe, E.'

_publ_section_title
;
 Zr3 Ir with tetragonal alpha-V3 S structure
;
_journal_name_full 'Acta Crystallographica C (39,1983-)'
_journal_page_first 820
_journal_page_last 823
_journal_volume 41
_journal_year 1985
_chemical_formula_sum 'Ir Zr3'
_space_group_IT_number 121
_symmetry_space_group_name_Hall 'I -4 2'
_symmetry_space_group_name_H-M 'I -4 2 m'
_cell_angle_alpha 90
_cell_angle_beta 90
_cell_angle_gamma 90
_cell_formula_units_Z 8
_cell_length_a 10.788
_cell_length_b 10.788
_cell_length_c 5.662
_cell_volume 658.949
_citation_journal_id_ASTM ACSCEE
_cod_data_source_file Cenzual_ACSCEE_1985_854.cif
_cod_data_source_block Ir1Zr3
_cod_original_cell_volume 658.9489
_cod_original_formula_sum 'Ir1 Zr3'
_cod_database_code 2020030

loop_
_symmetry_equiv_pos_as_xyz
x,y,z
y,-x,-z
-x,-y,z
-y,x,-z
x,-y,-z
-y,-x,z
-x,y,-z
y,x,z
x+1/2,y+1/2,z+1/2
y+1/2,-x+1/2,-z+1/2
-x+1/2,-y+1/2,z+1/2
-y+1/2,x+1/2,-z+1/2
x+1/2,-y+1/2,-z+1/2
-y+1/2,-x+1/2,z+1/2
-x+1/2,y+1/2,-z+1/2
y+1/2,x+1/2,z+1/2

loop_
_atom_site_label
_atom_site_type_symbol
_atom_site_fract_x
_atom_site_fract_y
_atom_site_fract_z
_atom_site_occupancy
_atom_site_U_iso_or_equiv
Zr3 Zr 0.294 0.294 0.2536 1 0.0
Ir1 Ir 0.2919 0 0 1 0.0
Zr1 Zr 0.3544 0 0.5 1 0.0
Zr2 Zr 0.0952 0.0952 0.261 1 0.0
